data_2201320
loop_
_publ_author_name
'Jones, Peter G.'
'Wismach, Cathleen'
'Mugesh, Govindasamy'
'du Mont, Wolf-Walther'

_publ_section_title
;
 Methyl 2-selenocyanatobenzoate
;
_journal_issue 11
_journal_name_full 'Acta Crystallographica Section E'
_journal_page_first o1298
_journal_page_last o1300
_journal_paper_doi 10.1107/S1600536802019323
_journal_volume 58
_journal_year 2002
_chemical_formula_iupac 'C9 H7 N O2 Se'
_chemical_formula_moiety 'C9 H7 N O2 Se'
_chemical_formula_sum 'C9 H7 N O2 Se'
_chemical_formula_weight 240.12
_chemical_name_systematic
;
 Methyl 2-selenocyanatobenzoate
;
_space_group_IT_number 33
_symmetry_cell_setting orthorhombic
_symmetry_space_group_name_Hall 'P 2c -2n'
_symmetry_space_group_name_H-M 'P n a 21'
_atom_sites_solution_hydrogens geom
_atom_sites_solution_primary Patterson
_atom_sites_solution_secondary difmap
_audit_creation_method SHELXL-97
_cell_angle_alpha 90.00
_cell_angle_beta 90.00
_cell_angle_gamma 90.00
_cell_formula_units_Z 4
_cell_length_a 7.4707(3)
_cell_length_b 16.3734(7)
_cell_length_c 7.2188(3)
_cell_measurement_reflns_used 4106
_cell_measurement_temperature 133(2)
_cell_measurement_theta_max 12.5
_cell_measurement_theta_min 5
_cell_volume 883.01(6)
_computing_cell_refinement 'SAINT (Bruker, 1998)'
_computing_data_collection 'SMART (Bruker, 1998)'
_computing_data_reduction SAINT
_computing_molecular_graphics 'XP (Siemens, 1994)'
_computing_publication_material SHELXL97
_computing_structure_refinement 'SHELXL97 (Sheldrick, 1997)'
_computing_structure_solution 'SHELXS97 (Sheldrick, 1990)'
_diffrn_ambient_temperature 133(2)
_diffrn_detector_area_resol_mean 8.192
_diffrn_measured_fraction_theta_full 0.999
_diffrn_measured_fraction_theta_max 0.999
_diffrn_measurement_device_type 'Bruker SMART 1000 CCD'
_diffrn_measurement_method '\w and \f'
_diffrn_radiation_monochromator graphite
_diffrn_radiation_source 'fine-focus sealed tube'
_diffrn_radiation_type MoK\a
_diffrn_radiation_wavelength 0.71073
_diffrn_reflns_av_R_equivalents 0.0232
_diffrn_reflns_av_sigmaI/netI 0.0168
_diffrn_reflns_limit_h_max 10
_diffrn_reflns_limit_h_min -9
_diffrn_reflns_limit_k_max 23
_diffrn_reflns_limit_k_min -23
_diffrn_reflns_limit_l_max 9
_diffrn_reflns_limit_l_min -10
_diffrn_reflns_number 11007
_diffrn_reflns_theta_full 30.00
_diffrn_reflns_theta_max 30.00
_diffrn_reflns_theta_min 2.49
_exptl_absorpt_coefficient_mu 4.214
_exptl_absorpt_correction_T_max 0.895
_exptl_absorpt_correction_T_min 0.630
_exptl_absorpt_correction_type multi-scan
_exptl_absorpt_process_details '(SADABS; Bruker, 1998)'
_exptl_crystal_colour 'pale yellow'
_exptl_crystal_density_diffrn 1.806
_exptl_crystal_density_meas ?
_exptl_crystal_density_method 'not measured'
_exptl_crystal_description 'prism (cut)'
_exptl_crystal_F_000 472
_exptl_crystal_size_max 0.39
_exptl_crystal_size_mid 0.21
_exptl_crystal_size_min 0.14
_refine_diff_density_max 0.620
_refine_diff_density_min -0.331
_refine_ls_abs_structure_details 'Flack (1983)'
_refine_ls_abs_structure_Flack 0.030(7)
_refine_ls_extinction_method none
_refine_ls_goodness_of_fit_ref 1.013
_refine_ls_hydrogen_treatment constr
_refine_ls_matrix_type full
_refine_ls_number_parameters 119
_refine_ls_number_reflns 2516
_refine_ls_number_restraints 1
_refine_ls_restrained_S_all 1.013
_refine_ls_R_factor_all 0.0190
_refine_ls_R_factor_gt 0.0177
_refine_ls_shift/su_max 0.002
_refine_ls_shift/su_mean 0.000
_refine_ls_structure_factor_coef Fsqd
_refine_ls_weighting_details 'calc w = 1/[\s^2^(Fo^2^)+(0.0315P)^2^] where P = (Fo^2^+2Fc^2^)/3'
_refine_ls_weighting_scheme calc
_refine_ls_wR_factor_gt 0.0444
_refine_ls_wR_factor_ref 0.0448
_reflns_number_gt 2387
_reflns_number_total 2516
_reflns_threshold_expression I>2\s(I)
_cod_data_source_file bt6209.cif
_cod_data_source_block I
_cod_depositor_comments
;
The following automatic conversions were performed:

'_geom_angle_publ_flag' value 'Y' changed to 'y' according to
/home/saulius/struct/CIF-dictionaries/cif_core.dic dictionary named
'cif_core.dic' version 2.4.1 from 2010-06-29 (3 times).

Automatic conversion script
Id: cif_fix_values 1715 2011-07-08 13:25:40Z adriana 

The following automatic conversions were performed:

'_exptl_crystal_density_meas' value 'not measured' was changed to '?'
- the value is perceived as not measured.

Automatic conversion script
Id: cif_fix_values 3008 2015-01-20 13:52:24Z robertas 
;
_cod_database_code 2201320
_cod_database_fobs_code 2201320

loop_
_symmetry_equiv_pos_as_xyz
'x, y, z'
'-x, -y, z+1/2'
'x+1/2, -y+1/2, z'
'-x+1/2, y+1/2, z+1/2'

loop_
_atom_site_label
_atom_site_fract_x
_atom_site_fract_y
_atom_site_fract_z
_atom_site_U_iso_or_equiv
_atom_site_adp_type
_atom_site_calc_flag
_atom_site_refinement_flags
_atom_site_occupancy
_atom_site_disorder_assembly
_atom_site_disorder_group
_atom_site_type_symbol
Se 0.456619(15) 0.352801(7) 0.24951(3) 0.01751(5) Uani d . 1 . . Se
O1 0.47115(16) 0.20063(9) 0.16894(18) 0.0233(3) Uani d . 1 . . O
O2 0.42621(17) 0.08707(8) 0.33799(18) 0.0244(2) Uani d . 1 . . O
N 0.4491(2) 0.52404(11) 0.4063(3) 0.0374(4) Uani d . 1 . . N
C1 0.3631(2) 0.21432(9) 0.4760(2) 0.0172(3) Uani d . 1 . . C
C2 0.3695(2) 0.30010(9) 0.4721(2) 0.0168(3) Uani d . 1 . . C
C3 0.3112(2) 0.34431(10) 0.6257(2) 0.0208(3) Uani d . 1 . . C
H3 0.3174 0.4023 0.6252 0.025 Uiso calc R 1 . . H
C4 0.2440(2) 0.30357(11) 0.77970(19) 0.0236(4) Uani d . 1 . . C
H4 0.2040 0.3341 0.8837 0.028 Uiso calc R 1 . . H
C5 0.2344(2) 0.21865(11) 0.78360(18) 0.0227(3) Uani d . 1 . . C
H5 0.1876 0.1913 0.8891 0.027 Uiso calc R 1 . . H
C6 0.2940(2) 0.17450(10) 0.6322(2) 0.0209(3) Uani d . 1 . . C
H6 0.2880 0.1165 0.6341 0.025 Uiso calc R 1 . . H
C7 0.4257(2) 0.16794(12) 0.3120(2) 0.0183(3) Uani d . 1 . . C
C8 0.4742(2) 0.03922(13) 0.1756(3) 0.0290(4) Uani d . 1 . . C
H8A 0.3884 0.0501 0.0759 0.035 Uiso calc R 1 . . H
H8B 0.4717 -0.0190 0.2069 0.035 Uiso calc R 1 . . H
H8C 0.5947 0.0544 0.1346 0.035 Uiso calc R 1 . . H
C9 0.4508(2) 0.45830(11) 0.3498(3) 0.0259(4) Uani d . 1 . . C

loop_
_atom_site_aniso_label
_atom_site_aniso_U_11
_atom_site_aniso_U_22
_atom_site_aniso_U_33
_atom_site_aniso_U_12
_atom_site_aniso_U_13
_atom_site_aniso_U_23
Se 0.01949(7) 0.01703(7) 0.01602(7) -0.00019(4) -0.00001(8) 0.00103(8)
O1 0.0294(7) 0.0202(6) 0.0201(6) 0.0016(5) 0.0033(5) -0.0011(5)
O2 0.0286(6) 0.0169(6) 0.0277(6) 0.0015(5) 0.0006(5) -0.0017(5)
N 0.0593(13) 0.0227(8) 0.0301(9) -0.0049(7) 0.0060(7) 0.0015(7)
C1 0.0155(7) 0.0188(7) 0.0173(6) 0.0000(5) -0.0020(5) 0.0002(5)
C2 0.0152(7) 0.0191(7) 0.0160(6) -0.0008(6) -0.0011(5) 0.0010(5)
C3 0.0215(8) 0.0209(7) 0.0199(7) 0.0005(6) 0.0000(6) -0.0020(5)
C4 0.0215(7) 0.0323(8) 0.0171(9) 0.0017(6) 0.0001(5) -0.0024(5)
C5 0.0196(7) 0.0323(8) 0.0161(8) -0.0028(6) -0.0003(5) 0.0040(5)
C6 0.0208(7) 0.0208(7) 0.0211(7) -0.0011(6) -0.0022(6) 0.0033(6)
C7 0.0171(7) 0.0160(7) 0.0220(7) 0.0004(6) -0.0027(5) -0.0024(6)
C8 0.0301(9) 0.0229(9) 0.0339(9) 0.0024(7) -0.0012(7) -0.0102(7)
C9 0.0335(10) 0.0215(8) 0.0226(8) -0.0025(6) 0.0007(6) 0.0032(6)

loop_
_atom_type_symbol
_atom_type_description
_atom_type_scat_dispersion_real
_atom_type_scat_dispersion_imag
_atom_type_scat_source
C C 0.0033 0.0016 'International Tables Vol C Tables 4.2.6.8 and 6.1.1.4'
H H 0.0000 0.0000 'International Tables Vol C Tables 4.2.6.8 and 6.1.1.4'
N N 0.0061 0.0033 'International Tables Vol C Tables 4.2.6.8 and 6.1.1.4'
O O 0.0106 0.0060 'International Tables Vol C Tables 4.2.6.8 and 6.1.1.4'
Se Se -0.0929 2.2259 'International Tables Vol C Tables 4.2.6.8 and 6.1.1.4'

loop_
_geom_angle_atom_site_label_1
_geom_angle_atom_site_label_2
_geom_angle_atom_site_label_3
_geom_angle
_geom_angle_publ_flag
C9 Se C2 94.72(7) y
C9 Se O1 170.34(7) y
C2 Se O1 76.66(5) y
C7 O1 Se 102.97(11) y
C7 O2 C8 114.89(14) ?
C6 C1 C2 119.61(14) ?
C6 C1 C7 121.36(14) ?
C2 C1 C7 119.01(14) ?
C3 C2 C1 119.48(14) ?
C3 C2 Se 122.26(12) ?
C1 C2 Se 118.26(11) ?
C4 C3 C2 119.99(15) ?
C4 C3 H3 120.0 ?
C2 C3 H3 120.0 ?
C3 C4 C5 120.91(14) ?
C3 C4 H4 119.5 ?
C5 C4 H4 119.5 ?
C6 C5 C4 119.28(13) ?
C6 C5 H5 120.4 ?
C4 C5 H5 120.4 ?
C5 C6 C1 120.72(15) ?
C5 C6 H6 119.6 ?
C1 C6 H6 119.6 ?
O1 C7 O2 123.79(16) ?
O1 C7 C1 122.88(15) ?
O2 C7 C1 113.33(15) ?
O2 C8 H8A 109.5 ?
O2 C8 H8B 109.5 ?
H8A C8 H8B 109.5 ?
O2 C8 H8C 109.5 ?
H8A C8 H8C 109.5 ?
H8B C8 H8C 109.5 ?
N C9 Se 177.87(17) ?

loop_
_geom_bond_atom_site_label_1
_geom_bond_atom_site_label_2
_geom_bond_site_symmetry_2
_geom_bond_distance
_geom_bond_publ_flag
Se C9 . 1.8735(19) y
Se C2 . 1.9365(15) y
Se O1 . 2.5608(15) y
O1 C7 . 1.212(2) ?
O2 C7 . 1.337(2) ?
O2 C8 . 1.455(2) ?
N C9 . 1.151(3) ?
C1 C6 . 1.400(2) ?
C1 C2 . 1.406(2) ?
C1 C7 . 1.483(2) ?
C2 C3 . 1.394(2) ?
C3 C4 . 1.390(2) ?
C3 H3 . 0.9500 ?
C4 C5 . 1.393(3) ?
C4 H4 . 0.9500 ?
C5 C6 . 1.384(2) ?
C5 H5 . 0.9500 ?
C6 H6 . 0.9500 ?
C8 H8A . 0.9800 ?
C8 H8B . 0.9800 ?
C8 H8C . 0.9800 ?

loop_
_geom_torsion_atom_site_label_1
_geom_torsion_atom_site_label_2
_geom_torsion_atom_site_label_3
_geom_torsion_atom_site_label_4
_geom_torsion
_geom_torsion_publ_flag
C2 Se O1 C7 -3.52(11) ?
C6 C1 C2 C3 1.7(2) ?
C7 C1 C2 C3 -179.91(15) ?
C6 C1 C2 Se -177.44(11) ?
C7 C1 C2 Se 0.99(19) ?
C9 Se C2 C3 6.50(14) y
O1 Se C2 C3 -177.91(14) ?
C9 Se C2 C1 -174.43(12) ?
O1 Se C2 C1 1.15(11) ?
C1 C2 C3 C4 -1.3(2) ?
Se C2 C3 C4 177.73(12) ?
C2 C3 C4 C5 0.3(2) ?
C3 C4 C5 C6 0.4(2) ?
C4 C5 C6 C1 -0.1(2) ?
C2 C1 C6 C5 -1.0(2) ?
C7 C1 C6 C5 -179.35(15) ?
Se O1 C7 O2 -174.98(14) ?
Se O1 C7 C1 5.21(18) ?
C8 O2 C7 O1 -4.2(2) ?
C8 O2 C7 C1 175.67(14) ?
C6 C1 C7 O1 173.27(16) ?
C2 C1 C7 O1 -5.1(2) y
C6 C1 C7 O2 -6.6(2) ?
C2 C1 C7 O2 175.03(14) ?

loop_
_cod_related_entry_id
_cod_related_entry_database
_cod_related_entry_code
1 ChemSpider 4406352
